data_2242426
loop_
_publ_author_name
'Gelbrich, Thomas'
'Langes, Christoph'
'Stefinovic, Marijan'
'Griesser, Ulrich J.'

_publ_section_title
;
 Naloxegol hydrogen oxalate displaying an hydrogen-bonded layer structure
;
_journal_coeditor_code FY2125
_journal_issue 4
_journal_name_full 'Acta Crystallographica Section E'
_journal_page_first 474
_journal_page_last 477
_journal_paper_doi 10.1107/S2056989018003675
_journal_volume 74
_journal_year 2018
_chemical_formula_iupac 'C34 H54 N O11 +, C2 H O4 -'
_chemical_formula_moiety 'C34 H54 N O11 +, C2 H O4 -'
_chemical_formula_sum 'C36 H55 N O15'
_chemical_formula_weight 741.81
_chemical_name_common 'Naloxegol hydrogen oxalate'
_chemical_name_systematic
;
(5\a,6\a)-6-[(2,5,8,11,14,17,20-Heptaoxadocosan-22-yl)oxy]-3,14-dihydroxy-17-\
(prop-2-en-1-yl)-4,5-epoxymorphinan-17-ium hydrogen oxalate
;
_space_group_crystal_system orthorhombic
_space_group_IT_number 19
_space_group_name_Hall 'P 2ac 2ab'
_space_group_name_H-M_alt 'P 21 21 21'
_symmetry_space_group_name_Hall 'P 2ac 2ab'
_symmetry_space_group_name_H-M 'P 21 21 21'
_atom_sites_solution_hydrogens mixed
_atom_sites_solution_primary direct
_atom_sites_solution_secondary difmap
_audit_creation_method SHELXL-2014/6
_cell_angle_alpha 90
_cell_angle_beta 90
_cell_angle_gamma 90
_cell_formula_units_Z 4
_cell_length_a 10.35810(10)
_cell_length_b 13.40390(10)
_cell_length_c 26.1689(2)
_cell_measurement_reflns_used 31215
_cell_measurement_temperature 173(2)
_cell_measurement_theta_max 67.5060
_cell_measurement_theta_min 3.3600
_cell_volume 3633.26(5)
_computing_cell_refinement
;
CrysAlis PRO (Rigaku OD, 2015)
;
_computing_data_collection
;
CrysAlis PRO (Rigaku OD, 2015)
;
_computing_data_reduction
;
CrysAlis PRO (Rigaku OD, 2015)
;
_computing_molecular_graphics
;
XP in SHELXTL (Sheldrick, 2008), Mercury (Macrae <i>et al.</i>,
2006) and
<i>TOPOS</i> (Blatov, 2006)
;
_computing_publication_material
;
PLATON (Spek, 2009), publCIF (Westrip, 2010) and <i>TOPOS</i>
(Blatov, 2006)
;
_computing_structure_refinement
;
SHELXL2014 (Sheldrick, 2015b)
;
_computing_structure_solution
;
SHELXT (Sheldrick, 2015a)
;
_diffrn_ambient_temperature 173(2)
_diffrn_detector_area_resol_mean 10.3575
_diffrn_measured_fraction_theta_full 0.997
_diffrn_measured_fraction_theta_max 0.999
_diffrn_measurement_device 'four-circle diffractometer'
_diffrn_measurement_device_type 'Riguaku Oxford Diffraction Xcalibur Ruby Gemini Ultra'
_diffrn_measurement_method '\w scans'
_diffrn_radiation_monochromator mirror
_diffrn_radiation_type 'Cu K\a'
_diffrn_radiation_wavelength 1.54184
_diffrn_reflns_av_R_equivalents 0.0563
_diffrn_reflns_limit_h_max 12
_diffrn_reflns_limit_h_min -12
_diffrn_reflns_limit_k_max 16
_diffrn_reflns_limit_k_min -16
_diffrn_reflns_limit_l_max 31
_diffrn_reflns_limit_l_min -31
_diffrn_reflns_number 58082
_diffrn_reflns_theta_full 67.684
_diffrn_reflns_theta_max 67.541
_diffrn_reflns_theta_min 3.378
_exptl_absorpt_coefficient_mu 0.881
_exptl_absorpt_correction_T_max 1.00000
_exptl_absorpt_correction_T_min 0.80917
_exptl_absorpt_correction_type multi-scan
_exptl_absorpt_process_details
;
(CrysAlis PRO; Rigaku OD, 2015)
;
_exptl_crystal_colour colourless
_exptl_crystal_density_diffrn 1.356
_exptl_crystal_description plate
_exptl_crystal_F_000 1592
_exptl_crystal_size_max 0.250
_exptl_crystal_size_mid 0.150
_exptl_crystal_size_min 0.050
_refine_diff_density_max 0.731
_refine_diff_density_min -0.428
_refine_ls_abs_structure_details
;
Flack <i>x</i> determined using 2777 quotients
[(<i>I</i>^+^)-(<i>I</i>^-^)]/[(<i>I</i>^+^)+(<i>I</i>^-^)]
(Parsons <i>et al.</i>,  2013)
;
_refine_ls_abs_structure_Flack 0.00(4)
_refine_ls_extinction_method none
_refine_ls_goodness_of_fit_ref 1.034
_refine_ls_hydrogen_treatment mixed
_refine_ls_matrix_type full
_refine_ls_number_parameters 488
_refine_ls_number_reflns 6563
_refine_ls_number_restraints 4
_refine_ls_restrained_S_all 1.034
_refine_ls_R_factor_all 0.0484
_refine_ls_R_factor_gt 0.0476
_refine_ls_shift/su_max 0.001
_refine_ls_shift/su_mean 0.000
_refine_ls_structure_factor_coef Fsqd
_refine_ls_weighting_details 'w=1/[\s^2^(Fo^2^)+(0.0807P)^2^+1.8400P] where P=(Fo^2^+2Fc^2^)/3'
_refine_ls_weighting_scheme calc
_refine_ls_wR_factor_gt 0.1251
_refine_ls_wR_factor_ref 0.1262
_reflns_number_gt 6429
_reflns_number_total 6563
_reflns_threshold_expression 'I > 2\s(I)'
_cod_data_source_file fy2125sup1.cif
_cod_data_source_block I
_cod_database_code 2242426
_shelx_space_group_comment
;
The symmetry employed for this shelxl refinement is uniquely defined
by the following loop, which should always be used as a source of
symmetry information in preference to the above space-group names.
They are only intended as comments.
;
_shelx_estimated_absorpt_t_min 0.810
_shelx_estimated_absorpt_t_max 0.957
_shelxl_version_number 2014/6

loop_
_space_group_symop_operation_xyz
'x, y, z'
'-x+1/2, -y, z+1/2'
'-x, y+1/2, -z+1/2'
'x+1/2, -y+1/2, -z'

loop_
_atom_site_type_symbol
_atom_site_label
_atom_site_fract_x
_atom_site_fract_y
_atom_site_fract_z
_atom_site_U_iso_or_equiv
_atom_site_adp_type
_atom_site_calc_flag
_atom_site_occupancy
O O1 0.7271(2) 0.23153(15) 0.60003(8) 0.0220(4) Uani d 1
C C2 0.6886(3) 0.1258(2) 0.60078(11) 0.0196(6) Uani d 1
H H2 0.7575 0.0854 0.6177 0.024 Uiso calc 1
C C3 0.5616(3) 0.1131(2) 0.62988(11) 0.0223(6) Uani d 1
H H3 0.5480 0.0404 0.6366 0.017(8) Uiso calc 1
C C4 0.4487(3) 0.1516(2) 0.59856(12) 0.0238(6) Uani d 1
H H4A 0.4632 0.2229 0.5904 0.029 Uiso calc 1
H H4B 0.3688 0.1468 0.6192 0.029 Uiso calc 1
C C5 0.4304(3) 0.0928(2) 0.54844(11) 0.0229(6) Uani d 1
H H5A 0.3603 0.0436 0.5534 0.027 Uiso calc 1
H H5B 0.4025 0.1398 0.5214 0.027 Uiso calc 1
C C6 0.5516(3) 0.0375(2) 0.52989(11) 0.0196(6) Uani d 1
C C7 0.5514(3) 0.0269(2) 0.47054(11) 0.0204(6) Uani d 1
H H7 0.4709 -0.0094 0.4607 0.025 Uiso calc 1
N N8 0.6650(2) -0.03899(18) 0.45687(9) 0.0225(5) Uani d 1
H H8 0.656(4) -0.0951(17) 0.4738(13) 0.028(9) Uiso d 1
C C9 0.7908(3) 0.0108(2) 0.47010(12) 0.0233(6) Uani d 1
H H9A 0.8002 0.0730 0.4501 0.028 Uiso calc 1
H H9B 0.8635 -0.0340 0.4612 0.028 Uiso calc 1
C C10 0.7950(3) 0.0347(2) 0.52665(11) 0.0218(6) Uani d 1
H H10A 0.8735 0.0743 0.5341 0.026 Uiso calc 1
H H10B 0.8004 -0.0282 0.5463 0.026 Uiso calc 1
C C11 0.6759(3) 0.0933(2) 0.54401(11) 0.0178(5) Uani d 1
C C12 0.6642(3) 0.1937(2) 0.51828(10) 0.0180(5) Uani d 1
C C13 0.6953(3) 0.2674(2) 0.55230(11) 0.0184(5) Uani d 1
C C14 0.6840(3) 0.3679(2) 0.53902(11) 0.0196(5) Uani d 1
C C15 0.6339(3) 0.3874(2) 0.49073(11) 0.0218(6) Uani d 1
H H15 0.6254 0.4548 0.4801 0.026 Uiso calc 1
C C16 0.5954(3) 0.3121(2) 0.45718(11) 0.0222(6) Uani d 1
H H16 0.5598 0.3289 0.4248 0.025(9) Uiso calc 1
C C17 0.6093(3) 0.2118(2) 0.47115(11) 0.0187(5) Uani d 1
C C18 0.5532(3) 0.1265(2) 0.44095(11) 0.0217(6) Uani d 1
H H18A 0.6041 0.1178 0.4093 0.026 Uiso calc 1
H H18B 0.4637 0.1438 0.4309 0.026 Uiso calc 1
O O19 0.5624(2) 0.16457(16) 0.67753(8) 0.0282(5) Uani d 1
C C20 0.6280(4) 0.1130(3) 0.71702(12) 0.0382(8) Uani d 1
H H20A 0.7192 0.1023 0.7072 0.046 Uiso calc 1
H H20B 0.5875 0.0469 0.7225 0.046 Uiso calc 1
C C21 0.6215(4) 0.1731(3) 0.76544(13) 0.0401(8) Uani d 1
H H21A 0.6797 0.1434 0.7913 0.048 Uiso calc 1
H H21B 0.6513 0.2420 0.7586 0.048 Uiso calc 1
O O22 0.4955(3) 0.1756(2) 0.78457(9) 0.0424(6) Uani d 1
C C23 0.4912(5) 0.2381(4) 0.82948(15) 0.0527(11) Uani d 1
H H23A 0.5172 0.3068 0.8201 0.063 Uiso calc 1
H H23B 0.5536 0.2128 0.8550 0.063 Uiso calc 1
C C24 0.3631(5) 0.2404(5) 0.85200(16) 0.0654(15) Uani d 1
H H24A 0.3331 0.1710 0.8571 0.079 Uiso calc 1
H H24B 0.3687 0.2722 0.8861 0.079 Uiso calc 1
O O25 0.2718(3) 0.2915(3) 0.82276(11) 0.0669(11) Uani d 1
C C26 0.1924(5) 0.3545(3) 0.85016(16) 0.0472(10) Uani d 1
H H26A 0.2447 0.4096 0.8646 0.057 Uiso calc 1
H H26B 0.1535 0.3173 0.8790 0.057 Uiso calc 1
C C27 0.0876(4) 0.3971(4) 0.81770(16) 0.0474(9) Uani d 1
H H27A 0.1269 0.4316 0.7881 0.057 Uiso calc 1
H H27B 0.0337 0.3420 0.8044 0.057 Uiso calc 1
O O28 0.0081(3) 0.4650(2) 0.84424(12) 0.0524(7) Uani d 1
C C29 -0.0852(6) 0.4273(6) 0.8764(2) 0.0780(17) Uani d 1
H H29A -0.1057 0.4793 0.9020 0.094 Uiso calc 1
H H29B -0.0469 0.3703 0.8951 0.094 Uiso calc 1
C C30 -0.2056(6) 0.3937(5) 0.8542(2) 0.0805(18) Uani d 1
H H30A -0.1831 0.3463 0.8267 0.097 Uiso calc 1
H H30B -0.2506 0.3546 0.8809 0.097 Uiso calc 1
O O31 -0.2970(3) 0.4601(3) 0.83377(12) 0.0574(8) Uani d 1
C C32 -0.2612(4) 0.5223(3) 0.79260(15) 0.0418(8) Uani d 1
H H32A -0.1729 0.5478 0.7987 0.050 Uiso calc 1
H H32B -0.3202 0.5804 0.7916 0.050 Uiso calc 1
C C33 -0.2645(4) 0.4709(3) 0.74176(15) 0.0407(8) Uani d 1
H H33A -0.3453 0.4321 0.7385 0.049 Uiso calc 1
H H33B -0.2624 0.5211 0.7140 0.049 Uiso calc 1
C C35 -0.1524(4) 0.3577(3) 0.68942(13) 0.0352(8) Uani d 1
H H35A -0.1437 0.4074 0.6616 0.042 Uiso calc 1
H H35B -0.2330 0.3195 0.6838 0.042 Uiso calc 1
O O34 -0.1574(2) 0.4068(2) 0.73736(9) 0.0376(6) Uani d 1
C C36 -0.0393(3) 0.2888(3) 0.68912(13) 0.0337(7) Uani d 1
H H36A -0.0422 0.2453 0.7197 0.040 Uiso calc 1
H H36B -0.0427 0.2458 0.6584 0.040 Uiso calc 1
O O37 0.0775(2) 0.34491(17) 0.68908(9) 0.0305(5) Uani d 1
C C38 0.1863(4) 0.2810(3) 0.69353(13) 0.0339(7) Uani d 1
H H38A 0.1900 0.2360 0.6636 0.041 Uiso calc 1
H H38B 0.1773 0.2393 0.7246 0.041 Uiso calc 1
C C39 0.3081(4) 0.3401(3) 0.69666(13) 0.0348(8) Uani d 1
H H39A 0.2995 0.3922 0.7233 0.042 Uiso calc 1
H H39B 0.3806 0.2958 0.7063 0.042 Uiso calc 1
O O40 0.3342(2) 0.3856(2) 0.64859(9) 0.0360(5) Uani d 1
C C41 0.4599(4) 0.4277(3) 0.64774(16) 0.0426(9) Uani d 1
H H41A 0.4677 0.4773 0.6751 0.064 Uiso calc 1
H H41B 0.4748 0.4600 0.6147 0.064 Uiso calc 1
H H41C 0.5241 0.3749 0.6529 0.064 Uiso calc 1
O O42 0.5589(2) -0.06069(15) 0.55118(8) 0.0240(4) Uani d 1
H H42 0.490(2) -0.091(3) 0.5438(15) 0.035(11) Uiso d 1
C C43 0.6689(3) -0.0737(2) 0.40195(12) 0.0297(7) Uani d 1
H H43A 0.6894 -0.0160 0.3798 0.036 Uiso calc 1
H H43B 0.7394 -0.1230 0.3981 0.036 Uiso calc 1
C C44 0.5460(4) -0.1197(3) 0.38398(14) 0.0366(8) Uani d 1
H H44 0.5046 -0.1676 0.4052 0.044 Uiso calc 1
C C45 0.4926(5) -0.0967(3) 0.34005(16) 0.0479(10) Uani d 1
H H45A 0.5324 -0.0490 0.3183 0.058 Uiso calc 1
H H45B 0.4141 -0.1277 0.3300 0.058 Uiso calc 1
O O46 0.7208(2) 0.44043(15) 0.57269(8) 0.0261(5) Uani d 1
H H46 0.702(5) 0.495(2) 0.5584(16) 0.048(13) Uiso d 1
O O1O 0.7871(2) 0.77819(16) 0.49246(11) 0.0347(6) Uani d 1
C C2O 0.7474(3) 0.6898(2) 0.49807(13) 0.0236(6) Uani d 1
O O3O 0.8110(2) 0.61333(17) 0.49334(13) 0.0470(7) Uani d 1
C C4O 0.6050(3) 0.6764(2) 0.51321(12) 0.0216(6) Uani d 1
O O5O 0.5729(2) 0.61010(17) 0.54246(9) 0.0322(5) Uani d 1
O O6O 0.5275(2) 0.73960(17) 0.49151(10) 0.0315(5) Uani d 1
H H6O 0.449(2) 0.730(4) 0.498(2) 0.069(16) Uiso d 1

loop_
_atom_site_aniso_label
_atom_site_aniso_U_11
_atom_site_aniso_U_22
_atom_site_aniso_U_33
_atom_site_aniso_U_12
_atom_site_aniso_U_13
_atom_site_aniso_U_23
O1 0.0265(10) 0.0180(10) 0.0216(9) -0.0045(8) -0.0056(8) 0.0002(8)
C2 0.0226(13) 0.0147(13) 0.0215(13) 0.0003(11) -0.0028(11) 0.0019(10)
C3 0.0278(15) 0.0193(13) 0.0198(14) -0.0014(12) 0.0013(11) 0.0016(10)
C4 0.0199(13) 0.0241(14) 0.0273(14) 0.0014(12) 0.0030(12) -0.0002(12)
C5 0.0173(13) 0.0243(14) 0.0271(14) 0.0003(11) 0.0003(11) -0.0005(12)
C6 0.0189(13) 0.0150(12) 0.0249(14) -0.0013(11) -0.0005(11) 0.0032(11)
C7 0.0197(13) 0.0178(13) 0.0238(14) 0.0019(11) -0.0010(11) -0.0014(11)
N8 0.0252(12) 0.0179(12) 0.0243(12) 0.0017(10) -0.0004(10) -0.0020(10)
C9 0.0182(13) 0.0226(13) 0.0291(15) 0.0027(11) 0.0023(11) 0.0004(12)
C10 0.0189(13) 0.0203(13) 0.0262(14) 0.0019(11) -0.0016(11) 0.0007(11)
C11 0.0184(13) 0.0135(12) 0.0215(13) -0.0007(10) -0.0008(10) 0.0023(10)
C12 0.0163(12) 0.0164(12) 0.0212(13) 0.0012(10) 0.0001(10) 0.0024(10)
C13 0.0176(12) 0.0161(13) 0.0217(13) -0.0008(10) 0.0012(10) 0.0041(10)
C14 0.0177(12) 0.0169(13) 0.0244(14) -0.0025(10) 0.0000(11) -0.0005(11)
C15 0.0211(13) 0.0165(12) 0.0277(14) 0.0007(11) 0.0005(11) 0.0037(11)
C16 0.0219(13) 0.0228(14) 0.0219(14) 0.0014(11) -0.0008(11) 0.0023(11)
C17 0.0186(12) 0.0156(12) 0.0218(13) 0.0022(10) 0.0025(11) -0.0001(11)
C18 0.0240(13) 0.0198(13) 0.0214(13) 0.0010(11) -0.0028(11) -0.0021(11)
O19 0.0373(13) 0.0283(11) 0.0191(10) 0.0036(10) 0.0002(9) 0.0000(8)
C20 0.041(2) 0.051(2) 0.0220(16) 0.0108(17) -0.0020(14) 0.0020(15)
C21 0.0387(19) 0.058(2) 0.0235(16) 0.0002(17) -0.0030(14) -0.0006(16)
O22 0.0419(14) 0.0598(17) 0.0256(11) 0.0039(13) 0.0025(10) -0.0024(11)
C23 0.060(3) 0.065(3) 0.0329(18) 0.004(2) -0.0070(18) -0.0092(19)
C24 0.074(3) 0.090(4) 0.032(2) 0.042(3) -0.008(2) -0.009(2)
O25 0.071(2) 0.102(3) 0.0276(13) 0.047(2) -0.0056(14) -0.0071(15)
C26 0.058(2) 0.044(2) 0.039(2) 0.0104(19) -0.0067(18) -0.0113(17)
C27 0.047(2) 0.056(2) 0.039(2) 0.0106(19) 0.0011(17) -0.0036(18)
O28 0.0580(17) 0.0458(16) 0.0534(17) 0.0114(14) -0.0022(14) -0.0053(13)
C29 0.070(3) 0.105(5) 0.059(3) 0.026(3) 0.016(3) 0.020(3)
C30 0.074(4) 0.100(5) 0.067(3) -0.013(3) -0.008(3) 0.031(3)
O31 0.0538(18) 0.0617(19) 0.0568(18) 0.0099(15) 0.0151(14) 0.0050(15)
C32 0.048(2) 0.0321(18) 0.045(2) 0.0065(17) 0.0026(17) -0.0059(15)
C33 0.0324(18) 0.049(2) 0.0411(19) 0.0085(17) -0.0011(15) -0.0056(16)
C35 0.0342(18) 0.047(2) 0.0248(16) -0.0012(16) -0.0008(13) -0.0086(14)
O34 0.0338(12) 0.0496(14) 0.0295(12) 0.0102(11) -0.0037(10) -0.0114(11)
C36 0.0366(18) 0.0351(18) 0.0294(16) -0.0035(15) 0.0030(14) -0.0080(14)
O37 0.0283(11) 0.0313(12) 0.0318(12) 0.0049(10) -0.0001(9) -0.0001(9)
C38 0.0380(18) 0.0323(17) 0.0315(16) 0.0122(15) 0.0023(14) 0.0029(13)
C39 0.0365(18) 0.0407(19) 0.0273(16) 0.0099(15) -0.0043(14) 0.0012(14)
O40 0.0288(12) 0.0489(14) 0.0304(12) -0.0003(11) -0.0034(9) 0.0052(11)
C41 0.0294(17) 0.055(2) 0.044(2) -0.0014(17) -0.0054(15) 0.0014(17)
O42 0.0264(11) 0.0151(9) 0.0304(11) -0.0044(8) -0.0008(9) 0.0043(8)
C43 0.0410(18) 0.0231(15) 0.0248(15) 0.0055(14) 0.0005(14) -0.0067(12)
C44 0.051(2) 0.0250(16) 0.0336(17) -0.0065(15) -0.0033(16) -0.0062(13)
C45 0.057(2) 0.044(2) 0.043(2) -0.0039(19) -0.0128(19) -0.0030(17)
O46 0.0336(12) 0.0146(10) 0.0302(11) -0.0038(9) -0.0051(9) -0.0006(8)
O1O 0.0209(10) 0.0170(10) 0.0662(16) -0.0015(8) 0.0043(10) 0.0062(10)
C2O 0.0180(13) 0.0163(13) 0.0364(16) 0.0010(11) -0.0023(12) 0.0000(12)
O3O 0.0223(11) 0.0216(11) 0.097(2) 0.0050(9) 0.0067(13) -0.0051(13)
C4O 0.0189(13) 0.0140(12) 0.0319(15) -0.0007(10) -0.0010(11) -0.0021(11)
O5O 0.0284(11) 0.0259(11) 0.0422(13) -0.0028(9) 0.0019(10) 0.0087(10)
O6O 0.0174(10) 0.0288(11) 0.0482(14) 0.0057(9) -0.0007(10) 0.0111(10)

loop_
_atom_type_symbol
_atom_type_description
_atom_type_scat_dispersion_real
_atom_type_scat_dispersion_imag
_atom_type_scat_source
C C 0.0181 0.0091 'International Tables Vol C Tables 4.2.6.8 and 6.1.1.4'
H H 0.0000 0.0000 'International Tables Vol C Tables 4.2.6.8 and 6.1.1.4'
N N 0.0311 0.0180 'International Tables Vol C Tables 4.2.6.8 and 6.1.1.4'
O O 0.0492 0.0322 'International Tables Vol C Tables 4.2.6.8 and 6.1.1.4'

loop_
_geom_angle_atom_site_label_1
_geom_angle_atom_site_label_2
_geom_angle_atom_site_label_3
_geom_angle
C13 O1 C2 106.4(2)
O1 C2 C3 110.3(2)
O1 C2 C11 106.2(2)
C3 C2 C11 111.9(2)
O1 C2 H2 109.5
C3 C2 H2 109.5
C11 C2 H2 109.5
O19 C3 C4 108.1(2)
O19 C3 C2 112.2(2)
C4 C3 C2 110.8(2)
O19 C3 H3 108.5
C4 C3 H3 108.5
C2 C3 H3 108.5
C3 C4 C5 112.3(2)
C3 C4 H4A 109.1
C5 C4 H4A 109.1
C3 C4 H4B 109.1
C5 C4 H4B 109.1
H4A C4 H4B 107.9
C6 C5 C4 114.5(2)
C6 C5 H5A 108.6
C4 C5 H5A 108.6
C6 C5 H5B 108.6
C4 C5 H5B 108.6
H5A C5 H5B 107.6
O42 C6 C11 108.1(2)
O42 C6 C5 111.3(2)
C11 C6 C5 112.0(2)
O42 C6 C7 107.7(2)
C11 C6 C7 106.6(2)
C5 C6 C7 110.9(2)
N8 C7 C18 112.2(2)
N8 C7 C6 106.7(2)
C18 C7 C6 114.9(2)
N8 C7 H7 107.6
C18 C7 H7 107.6
C6 C7 H7 107.6
C9 N8 C43 109.4(2)
C9 N8 C7 111.1(2)
C43 N8 C7 115.2(2)
C9 N8 H8 111(3)
C43 N8 H8 103(3)
C7 N8 H8 107(3)
N8 C9 C10 110.1(2)
N8 C9 H9A 109.6
C10 C9 H9A 109.6
N8 C9 H9B 109.6
C10 C9 H9B 109.6
H9A C9 H9B 108.2
C9 C10 C11 112.1(2)
C9 C10 H10A 109.2
C11 C10 H10A 109.2
C9 C10 H10B 109.2
C11 C10 H10B 109.2
H10A C10 H10B 107.9
C12 C11 C10 112.9(2)
C12 C11 C6 105.0(2)
C10 C11 C6 110.7(2)
C12 C11 C2 100.6(2)
C10 C11 C2 111.1(2)
C6 C11 C2 115.9(2)
C13 C12 C17 123.5(3)
C13 C12 C11 109.5(2)
C17 C12 C11 126.1(2)
C12 C13 O1 113.2(2)
C12 C13 C14 121.0(3)
O1 C13 C14 125.6(3)
O46 C14 C15 123.8(2)
O46 C14 C13 120.2(3)
C15 C14 C13 116.0(3)
C14 C15 C16 122.8(3)
C14 C15 H15 118.6
C16 C15 H15 118.6
C15 C16 C17 120.0(3)
C15 C16 H16 120.0
C17 C16 H16 120.0
C12 C17 C16 116.4(3)
C12 C17 C18 119.7(2)
C16 C17 C18 123.5(3)
C17 C18 C7 113.4(2)
C17 C18 H18A 108.9
C7 C18 H18A 108.9
C17 C18 H18B 108.9
C7 C18 H18B 108.9
H18A C18 H18B 107.7
C20 O19 C3 113.8(2)
O19 C20 C21 109.4(3)
O19 C20 H20A 109.8
C21 C20 H20A 109.8
O19 C20 H20B 109.8
C21 C20 H20B 109.8
H20A C20 H20B 108.2
O22 C21 C20 110.9(3)
O22 C21 H21A 109.5
C20 C21 H21A 109.5
O22 C21 H21B 109.5
C20 C21 H21B 109.5
H21A C21 H21B 108.1
C21 O22 C23 109.6(3)
O22 C23 C24 111.8(4)
O22 C23 H23A 109.3
C24 C23 H23A 109.3
O22 C23 H23B 109.3
C24 C23 H23B 109.3
H23A C23 H23B 107.9
O25 C24 C23 114.0(4)
O25 C24 H24A 108.7
C23 C24 H24A 108.7
O25 C24 H24B 108.7
C23 C24 H24B 108.7
H24A C24 H24B 107.6
C26 O25 C24 114.8(3)
O25 C26 C27 111.8(3)
O25 C26 H26A 109.3
C27 C26 H26A 109.3
O25 C26 H26B 109.3
C27 C26 H26B 109.3
H26A C26 H26B 107.9
O28 C27 C26 113.1(3)
O28 C27 H27A 109.0
C26 C27 H27A 109.0
O28 C27 H27B 109.0
C26 C27 H27B 109.0
H27A C27 H27B 107.8
C29 O28 C27 118.3(4)
O28 C29 C30 118.3(5)
O28 C29 H29A 107.7
C30 C29 H29A 107.7
O28 C29 H29B 107.7
C30 C29 H29B 107.7
H29A C29 H29B 107.1
O31 C30 C29 122.4(6)
O31 C30 H30A 106.7
C29 C30 H30A 106.7
O31 C30 H30B 106.7
C29 C30 H30B 106.7
H30A C30 H30B 106.6
C30 O31 C32 119.2(4)
O31 C32 C33 113.6(3)
O31 C32 H32A 108.8
C33 C32 H32A 108.8
O31 C32 H32B 108.8
C33 C32 H32B 108.8
H32A C32 H32B 107.7
O34 C33 C32 109.6(3)
O34 C33 H33A 109.8
C32 C33 H33A 109.8
O34 C33 H33B 109.8
C32 C33 H33B 109.8
H33A C33 H33B 108.2
O34 C35 C36 108.7(3)
O34 C35 H35A 110.0
C36 C35 H35A 110.0
O34 C35 H35B 110.0
C36 C35 H35B 110.0
H35A C35 H35B 108.3
C33 O34 C35 112.6(3)
O37 C36 C35 109.9(3)
O37 C36 H36A 109.7
C35 C36 H36A 109.7
O37 C36 H36B 109.7
C35 C36 H36B 109.7
H36A C36 H36B 108.2
C38 O37 C36 110.8(3)
O37 C38 C39 110.8(3)
O37 C38 H38A 109.5
C39 C38 H38A 109.5
O37 C38 H38B 109.5
C39 C38 H38B 109.5
H38A C38 H38B 108.1
O40 C39 C38 109.9(3)
O40 C39 H39A 109.7
C38 C39 H39A 109.7
O40 C39 H39B 109.7
C38 C39 H39B 109.7
H39A C39 H39B 108.2
C41 O40 C39 111.0(3)
O40 C41 H41A 109.5
O40 C41 H41B 109.5
H41A C41 H41B 109.5
O40 C41 H41C 109.5
H41A C41 H41C 109.5
H41B C41 H41C 109.5
C6 O42 H42 108(3)
C44 C43 N8 113.9(3)
C44 C43 H43A 108.8
N8 C43 H43A 108.8
C44 C43 H43B 108.8
N8 C43 H43B 108.8
H43A C43 H43B 107.7
C45 C44 C43 122.6(4)
C45 C44 H44 118.7
C43 C44 H44 118.7
C44 C45 H45A 120.0
C44 C45 H45B 120.0
H45A C45 H45B 120.0
C14 O46 H46 106(3)
O3O C2O O1O 126.7(3)
O3O C2O C4O 116.4(3)
O1O C2O C4O 116.9(2)
O5O C4O O6O 125.6(3)
O5O C4O C2O 120.5(3)
O6O C4O C2O 113.8(3)
C4O O6O H6O 114(4)

loop_
_geom_bond_atom_site_label_1
_geom_bond_atom_site_label_2
_geom_bond_distance
O1 C13 1.378(3)
O1 C2 1.473(3)
C2 C3 1.529(4)
C2 C11 1.553(4)
C2 H2 1.0000
C3 O19 1.425(4)
C3 C4 1.519(4)
C3 H3 1.0000
C4 C5 1.542(4)
C4 H4A 0.9900
C4 H4B 0.9900
C5 C6 1.537(4)
C5 H5A 0.9900
C5 H5B 0.9900
C6 O42 1.431(3)
C6 C11 1.534(4)
C6 C7 1.560(4)
C7 N8 1.514(4)
C7 C18 1.543(4)
C7 H7 1.0000
N8 C9 1.505(4)
N8 C43 1.512(4)
N8 H8 0.879(14)
C9 C10 1.515(4)
C9 H9A 0.9900
C9 H9B 0.9900
C10 C11 1.531(4)
C10 H10A 0.9900
C10 H10B 0.9900
C11 C12 1.509(4)
C12 C13 1.368(4)
C12 C17 1.379(4)
C13 C14 1.396(4)
C14 O46 1.367(3)
C14 C15 1.391(4)
C15 C16 1.396(4)
C15 H15 0.9500
C16 C17 1.400(4)
C16 H16 0.9500
C17 C18 1.506(4)
C18 H18A 0.9900
C18 H18B 0.9900
O19 C20 1.417(4)
C20 C21 1.503(5)
C20 H20A 0.9900
C20 H20B 0.9900
C21 O22 1.398(5)
C21 H21A 0.9900
C21 H21B 0.9900
O22 C23 1.444(5)
C23 C24 1.452(7)
C23 H23A 0.9900
C23 H23B 0.9900
C24 O25 1.396(5)
C24 H24A 0.9900
C24 H24B 0.9900
O25 C26 1.380(5)
C26 C27 1.492(6)
C26 H26A 0.9900
C26 H26B 0.9900
C27 O28 1.411(5)
C27 H27A 0.9900
C27 H27B 0.9900
O28 C29 1.377(7)
C29 C30 1.447(9)
C29 H29A 0.9900
C29 H29B 0.9900
C30 O31 1.405(7)
C30 H30A 0.9900
C30 H30B 0.9900
O31 C32 1.412(5)
C32 C33 1.499(5)
C32 H32A 0.9900
C32 H32B 0.9900
C33 O34 1.408(4)
C33 H33A 0.9900
C33 H33B 0.9900
C35 O34 1.418(4)
C35 C36 1.492(5)
C35 H35A 0.9900
C35 H35B 0.9900
C36 O37 1.425(4)
C36 H36A 0.9900
C36 H36B 0.9900
O37 C38 1.420(4)
C38 C39 1.492(5)
C38 H38A 0.9900
C38 H38B 0.9900
C39 O40 1.424(4)
C39 H39A 0.9900
C39 H39B 0.9900
O40 C41 1.420(5)
C41 H41A 0.9800
C41 H41B 0.9800
C41 H41C 0.9800
O42 H42 0.839(14)
C43 C44 1.491(5)
C43 H43A 0.9900
C43 H43B 0.9900
C44 C45 1.312(6)
C44 H44 0.9500
C45 H45A 0.9500
C45 H45B 0.9500
O46 H46 0.842(14)
O1O C2O 1.263(4)
C2O O3O 1.225(4)
C2O C4O 1.538(4)
C4O O5O 1.219(4)
C4O O6O 1.298(4)
O6O H6O 0.848(14)

loop_
_geom_hbond_atom_site_label_D
_geom_hbond_atom_site_label_H
_geom_hbond_atom_site_label_A
_geom_hbond_site_symmetry_A
_geom_hbond_distance_DH
_geom_hbond_distance_HA
_geom_hbond_distance_DA
_geom_hbond_angle_DHA
N8 H8 O1O 1_545 0.879(14) 2.23(3) 2.911(3) 134(3)
O42 H42 O3O 4_456 0.839(14) 2.12(2) 2.906(3) 157(4)
O46 H46 O5O . 0.842(14) 2.09(3) 2.853(3) 151(5)
O6O H6O O1O 4_466 0.848(14) 1.692(16) 2.536(3) 173(6)

loop_
_geom_torsion_atom_site_label_1
_geom_torsion_atom_site_label_2
_geom_torsion_atom_site_label_3
_geom_torsion_atom_site_label_4
_geom_torsion
_geom_torsion_publ_flag
C13 O1 C2 C3 -102.0(2) ?
C13 O1 C2 C11 19.4(3) ?
O1 C2 C3 O19 -47.5(3) ?
C11 C2 C3 O19 -165.5(2) ?
O1 C2 C3 C4 73.5(3) ?
C11 C2 C3 C4 -44.5(3) ?
O19 C3 C4 C5 -173.9(2) ?
C2 C3 C4 C5 62.7(3) ?
C3 C4 C5 C6 -22.0(3) ?
C4 C5 C6 O42 88.8(3) ?
C4 C5 C6 C11 -32.4(3) ?
C4 C5 C6 C7 -151.3(2) ?
O42 C6 C7 N8 -51.1(3) ?
C11 C6 C7 N8 64.7(3) ?
C5 C6 C7 N8 -173.2(2) ?
O42 C6 C7 C18 -176.1(2) ?
C11 C6 C7 C18 -60.3(3) ?
C5 C6 C7 C18 61.9(3) ?
C18 C7 N8 C9 61.4(3) ?
C6 C7 N8 C9 -65.2(3) ?
C18 C7 N8 C43 -63.7(3) ?
C6 C7 N8 C43 169.7(2) ?
C43 N8 C9 C10 -173.1(2) ?
C7 N8 C9 C10 58.6(3) ?
N8 C9 C10 C11 -52.4(3) ?
C9 C10 C11 C12 -62.4(3) ?
C9 C10 C11 C6 55.1(3) ?
C9 C10 C11 C2 -174.6(2) ?
O42 C6 C11 C12 177.3(2) ?
C5 C6 C11 C12 -59.7(3) ?
C7 C6 C11 C12 61.8(3) ?
O42 C6 C11 C10 55.1(3) ?
C5 C6 C11 C10 178.1(2) ?
C7 C6 C11 C10 -60.4(3) ?
O42 C6 C11 C2 -72.6(3) ?
C5 C6 C11 C2 50.4(3) ?
C7 C6 C11 C2 171.8(2) ?
O1 C2 C11 C12 -18.8(3) ?
C3 C2 C11 C12 101.6(3) ?
O1 C2 C11 C10 101.0(3) ?
C3 C2 C11 C10 -138.6(2) ?
O1 C2 C11 C6 -131.4(2) ?
C3 C2 C11 C6 -11.0(3) ?
C10 C11 C12 C13 -106.3(3) ?
C6 C11 C12 C13 132.9(2) ?
C2 C11 C12 C13 12.2(3) ?
C10 C11 C12 C17 84.4(3) ?
C6 C11 C12 C17 -36.4(4) ?
C2 C11 C12 C17 -157.2(3) ?
C17 C12 C13 O1 169.0(2) ?
C11 C12 C13 O1 -0.7(3) ?
C17 C12 C13 C14 -6.1(4) ?
C11 C12 C13 C14 -175.8(3) ?
C2 O1 C13 C12 -12.2(3) ?
C2 O1 C13 C14 162.7(3) ?
C12 C13 C14 O46 -177.2(3) ?
O1 C13 C14 O46 8.3(4) ?
C12 C13 C14 C15 3.0(4) ?
O1 C13 C14 C15 -171.5(3) ?
O46 C14 C15 C16 -179.2(3) ?
C13 C14 C15 C16 0.6(4) ?
C14 C15 C16 C17 -1.4(4) ?
C13 C12 C17 C16 5.0(4) ?
C11 C12 C17 C16 173.0(3) ?
C13 C12 C17 C18 -167.3(3) ?
C11 C12 C17 C18 0.6(4) ?
C15 C16 C17 C12 -1.3(4) ?
C15 C16 C17 C18 170.8(3) ?
C12 C17 C18 C7 6.4(4) ?
C16 C17 C18 C7 -165.4(3) ?
N8 C7 C18 C17 -97.9(3) ?
C6 C7 C18 C17 24.1(3) ?
C4 C3 O19 C20 157.5(3) ?
C2 C3 O19 C20 -80.0(3) ?
C3 O19 C20 C21 -179.4(3) yes
O19 C20 C21 O22 69.0(4) yes
C20 C21 O22 C23 -177.0(3) yes
C21 O22 C23 C24 -177.9(4) yes
O22 C23 C24 O25 -69.9(6) yes
C23 C24 O25 C26 -136.1(5) yes
C24 O25 C26 C27 -173.2(5) yes
O25 C26 C27 O28 -177.6(4) yes
C26 C27 O28 C29 -78.4(5) yes
C27 O28 C29 C30 -81.2(7) yes
O28 C29 C30 O31 -70.5(8) yes
C29 C30 O31 C32 60.2(8) yes
C30 O31 C32 C33 80.4(5) yes
O31 C32 C33 O34 -74.8(4) yes
C32 C33 O34 C35 -178.3(3) yes
C36 C35 O34 C33 -177.8(3) yes
O34 C35 C36 O37 -68.8(4) yes
C35 C36 O37 C38 174.7(3) yes
C36 O37 C38 C39 -176.6(3) yes
O37 C38 C39 O40 -70.0(3) yes
C38 C39 O40 C41 -169.8(3) yes
C9 N8 C43 C44 -177.1(3) ?
C7 N8 C43 C44 -51.1(3) ?
N8 C43 C44 C45 133.6(4) ?
O3O C2O C4O O5O 35.8(5) ?
O1O C2O C4O O5O -143.3(3) ?
O3O C2O C4O O6O -143.1(3) ?
O1O C2O C4O O6O 37.8(4) ?

_cod_database_fobs_code 2242426
